data_4326279
loop_
_publ_author_name
'Hideaki Miyake'
'Naokazu Kano'
'Takayuki Kawashima'

_publ_contact_author_address
;
Department of Chemistry, Graduate School of Science,
The University of Tokyo,
7-3-1 Hongo, Bunkyo-ku, Tokyo, 113-0033, Japan
;
_publ_contact_author_email takayuki@chem.s.u-tokyo.ac.jp
_publ_contact_author_fax +81-5841-4338
_publ_contact_author_name 'Takayuki Kawashima'
_publ_contact_author_phone +81-5841-4338
_publ_section_title
;
 Isolation of a Metastable Geometrical Isomer of a Hexacoordinated
 Dihydrophosphate: Elucidation of Its Enhanced Reactivity in Umpolung of a
 Hydrogen Atom of Water
;
_journal_name_full 'Inorganic Chemistry'
_journal_page_first 9083
_journal_page_last 9089
_journal_paper_doi 10.1021/ic2012765
_journal_volume 50
_journal_year 2011
_chemical_formula_moiety 'C18 H10 F12 O2 P, C8 H20 N'
_chemical_formula_sum 'C26 H30 F12 N O2 P'
_chemical_formula_weight 647.48
_chemical_name_systematic
; 
 ? 
;
_space_group_IT_number 14
_symmetry_cell_setting monoclinic
_symmetry_space_group_name_Hall '-P 2ybc'
_symmetry_space_group_name_H-M 'P 1 21/c 1'
_atom_sites_solution_hydrogens geom
_atom_sites_solution_primary direct
_atom_sites_solution_secondary difmap
_audit_creation_method SHELXL-97
_cell_angle_alpha 90.00
_cell_angle_beta 114.4158(7)
_cell_angle_gamma 90.00
_cell_formula_units_Z 8
_cell_length_a 18.436(4)
_cell_length_b 16.567(3)
_cell_length_c 20.034(5)
_cell_measurement_reflns_used 18118
_cell_measurement_temperature 120(2)
_cell_measurement_theta_max 27.4835
_cell_measurement_theta_min 3.0539
_cell_volume 5572(2)
_computing_cell_refinement 'CrystalClear (Rigaku Corp., 2000)'
_computing_data_collection 'CrystalClear (Rigaku Corp., 2000)'
_computing_data_reduction 'CrystalClear (Rigaku Corp., 2000)'
_computing_structure_refinement 'SHELXL-97 (Sheldrick, 1997)'
_computing_structure_solution 'SHELXS-97 (Sheldrick, 1990)'
_diffrn_ambient_temperature 120(2)
_diffrn_detector_area_resol_mean 14.5666
_diffrn_measured_fraction_theta_full 0.995
_diffrn_measured_fraction_theta_max 0.995
_diffrn_measurement_device
;
Mercury CCD (2x2 bin mode)
;
_diffrn_measurement_method dtprofit.ref
_diffrn_radiation_detector CCD
_diffrn_radiation_monochromator graphite
_diffrn_radiation_source 'fine-focus sealed tube'
_diffrn_radiation_type MoK\a
_diffrn_radiation_wavelength 0.71070
_diffrn_reflns_av_R_equivalents 0.0330
_diffrn_reflns_av_sigmaI/netI 0.0423
_diffrn_reflns_limit_h_max 23
_diffrn_reflns_limit_h_min -23
_diffrn_reflns_limit_k_max 21
_diffrn_reflns_limit_k_min -16
_diffrn_reflns_limit_l_max 25
_diffrn_reflns_limit_l_min -26
_diffrn_reflns_number 42491
_diffrn_reflns_theta_full 27.48
_diffrn_reflns_theta_max 27.48
_diffrn_reflns_theta_min 3.14
_exptl_absorpt_coefficient_mu 0.205
_exptl_absorpt_correction_T_max 0.9224
_exptl_absorpt_correction_T_min 0.8867
_exptl_absorpt_correction_type multi-scan
_exptl_absorpt_process_details
;
Rigaku, Private communication
;
_exptl_crystal_colour Colorless
_exptl_crystal_density_diffrn 1.544
_exptl_crystal_description Block
_exptl_crystal_F_000 2656
_exptl_crystal_size_max 0.60
_exptl_crystal_size_mid 0.40
_exptl_crystal_size_min 0.40
_refine_diff_density_max 0.534
_refine_diff_density_min -0.365
_refine_diff_density_rms 0.053
_refine_ls_extinction_method none
_refine_ls_goodness_of_fit_ref 1.044
_refine_ls_hydrogen_treatment riding
_refine_ls_matrix_type full
_refine_ls_number_parameters 781
_refine_ls_number_reflns 12690
_refine_ls_number_restraints 0
_refine_ls_restrained_S_all 1.044
_refine_ls_R_factor_all 0.0412
_refine_ls_R_factor_gt 0.0354
_refine_ls_shift/su_max 0.002
_refine_ls_shift/su_mean 0.000
_refine_ls_structure_factor_coef Fsqd
_refine_ls_weighting_details 'calc w=1/[\s^2^(Fo^2^)+(0.0477P)^2^+1.6473P] where P=(Fo^2^+2Fc^2^)/3'
_refine_ls_weighting_scheme calc
_refine_ls_wR_factor_gt 0.0909
_refine_ls_wR_factor_ref 0.0956
_reflns_number_gt 11096
_reflns_number_total 12690
_reflns_threshold_expression >2sigma(I)
_cod_data_source_file ic2012765_si_001_2.cif
_cod_data_source_block 1bTEA
_cod_original_sg_symbol_H-M 'P 21/c'
_cod_database_code 4326279

loop_
_symmetry_equiv_pos_as_xyz
'x, y, z'
'-x, y+1/2, -z+1/2'
'-x, -y, -z'
'x, -y-1/2, z-1/2'

loop_
_atom_site_label
_atom_site_type_symbol
_atom_site_fract_x
_atom_site_fract_y
_atom_site_fract_z
_atom_site_U_iso_or_equiv
_atom_site_adp_type
_atom_site_occupancy
_atom_site_symmetry_multiplicity
_atom_site_calc_flag
_atom_site_refinement_flags
P1 P 0.538297(18) 0.13849(2) 0.416562(17) 0.01585(7) Uani 1 1 d .
H1 H 0.4603(9) 0.1441(9) 0.3928(8) 0.014(3) Uiso 1 1 d .
H2 H 0.5497(9) 0.1143(9) 0.4862(8) 0.020(4) Uiso 1 1 d .
C1 C 0.64722(7) 0.15687(8) 0.44683(6) 0.0165(2) Uani 1 1 d .
C2 C 0.70328(8) 0.10319(8) 0.44250(7) 0.0209(3) Uani 1 1 d .
H3 H 0.6865 0.0524 0.4192 0.025 Uiso 1 1 calc R
C3 C 0.78360(8) 0.12346(9) 0.47209(8) 0.0249(3) Uani 1 1 d .
H4 H 0.8213 0.0867 0.4684 0.030 Uiso 1 1 calc R
C4 C 0.80914(8) 0.19728(9) 0.50713(8) 0.0258(3) Uani 1 1 d .
H5 H 0.8642 0.2105 0.5279 0.031 Uiso 1 1 calc R
C5 C 0.75408(8) 0.25164(9) 0.51168(7) 0.0223(3) Uani 1 1 d .
H6 H 0.7708 0.3022 0.5354 0.027 Uiso 1 1 calc R
C6 C 0.67353(7) 0.23035(8) 0.48065(7) 0.0170(2) Uani 1 1 d .
C7 C 0.60431(7) 0.28369(8) 0.47715(7) 0.0168(2) Uani 1 1 d .
C8 C 0.60315(8) 0.36322(9) 0.43746(8) 0.0240(3) Uani 1 1 d .
C9 C 0.60958(8) 0.30092(9) 0.55471(7) 0.0235(3) Uani 1 1 d .
F1 F 0.60409(6) 0.34851(6) 0.37236(5) 0.0375(2) Uani 1 1 d .
F2 F 0.66598(6) 0.41078(6) 0.47487(6) 0.0415(2) Uani 1 1 d .
F3 F 0.53813(5) 0.40789(5) 0.42418(5) 0.0329(2) Uani 1 1 d .
F4 F 0.60442(6) 0.23228(6) 0.58739(5) 0.0366(2) Uani 1 1 d .
F5 F 0.67762(6) 0.33603(6) 0.59932(5) 0.0403(2) Uani 1 1 d .
F6 F 0.55087(6) 0.34895(6) 0.55337(5) 0.0367(2) Uani 1 1 d .
O1 O 0.53304(5) 0.24446(6) 0.43788(5) 0.01794(18) Uani 1 1 d .
C10 C 0.53450(7) 0.03321(8) 0.38363(7) 0.0182(2) Uani 1 1 d .
C11 C 0.54801(8) -0.03659(9) 0.42599(8) 0.0240(3) Uani 1 1 d .
H7 H 0.5630 -0.0325 0.4773 0.029 Uiso 1 1 calc R
C12 C 0.53958(8) -0.11208(9) 0.39347(9) 0.0275(3) Uani 1 1 d .
H8 H 0.5485 -0.1594 0.4226 0.033 Uiso 1 1 calc R
C13 C 0.51818(8) -0.11864(9) 0.31846(9) 0.0272(3) Uani 1 1 d .
H9 H 0.5130 -0.1704 0.2965 0.033 Uiso 1 1 calc R
C14 C 0.50446(8) -0.04963(8) 0.27560(8) 0.0237(3) Uani 1 1 d .
H10 H 0.4899 -0.0538 0.2244 0.028 Uiso 1 1 calc R
C15 C 0.51233(7) 0.02554(8) 0.30866(7) 0.0179(2) Uani 1 1 d .
C16 C 0.50066(7) 0.10760(8) 0.27055(7) 0.0168(2) Uani 1 1 d .
C17 C 0.55332(8) 0.11357(8) 0.22752(7) 0.0206(3) Uani 1 1 d .
F7 F 0.52963(5) 0.06323(5) 0.16951(4) 0.02951(19) Uani 1 1 d .
F8 F 0.62861(5) 0.09456(5) 0.27071(5) 0.02631(18) Uani 1 1 d .
F9 F 0.55402(5) 0.18774(5) 0.20153(5) 0.02783(18) Uani 1 1 d .
C18 C 0.41233(8) 0.11912(8) 0.21681(7) 0.0210(3) Uani 1 1 d .
F10 F 0.38311(5) 0.05965(5) 0.16728(5) 0.0309(2) Uani 1 1 d .
F11 F 0.39946(5) 0.18809(5) 0.17860(5) 0.02897(19) Uani 1 1 d .
F12 F 0.36611(5) 0.12181(5) 0.25374(4) 0.02607(18) Uani 1 1 d .
O2 O 0.52152(5) 0.16919(5) 0.32115(5) 0.01707(18) Uani 1 1 d .
P2 P 0.969597(18) 0.17086(2) 0.396186(17) 0.01522(7) Uani 1 1 d .
H11 H 0.9566(10) 0.1530(10) 0.4576(9) 0.023(4) Uiso 1 1 d .
H12 H 0.8933(9) 0.1910(9) 0.3551(8) 0.017(4) Uiso 1 1 d .
C19 C 1.07991(7) 0.16729(8) 0.45352(6) 0.0156(2) Uani 1 1 d .
C20 C 1.12964(8) 0.09967(8) 0.46920(7) 0.0192(3) Uani 1 1 d .
H13 H 1.1084 0.0489 0.4480 0.023 Uiso 1 1 calc R
C21 C 1.20993(8) 0.10647(9) 0.51562(7) 0.0231(3) Uani 1 1 d .
H14 H 1.2434 0.0604 0.5255 0.028 Uiso 1 1 calc R
C22 C 1.24172(8) 0.17976(9) 0.54774(7) 0.0235(3) Uani 1 1 d .
H15 H 1.2967 0.1838 0.5793 0.028 Uiso 1 1 calc R
C23 C 1.19321(8) 0.24719(9) 0.53384(7) 0.0209(3) Uani 1 1 d .
H16 H 1.2142 0.2975 0.5562 0.025 Uiso 1 1 calc R
C24 C 1.11290(7) 0.23979(8) 0.48631(6) 0.0166(2) Uani 1 1 d .
C25 C 1.05103(7) 0.30735(8) 0.46422(7) 0.0167(2) Uani 1 1 d .
C26 C 1.07543(8) 0.37635(8) 0.42639(7) 0.0199(3) Uani 1 1 d .
F13 F 1.08451(5) 0.34839(5) 0.36780(4) 0.02686(18) Uani 1 1 d .
F14 F 1.14472(5) 0.41178(5) 0.46962(5) 0.02946(19) Uani 1 1 d .
F15 F 1.02097(5) 0.43523(5) 0.40266(5) 0.02915(19) Uani 1 1 d .
C27 C 1.04007(8) 0.33882(9) 0.53220(8) 0.0233(3) Uani 1 1 d .
F16 F 1.02024(6) 0.27836(6) 0.56505(5) 0.0318(2) Uani 1 1 d .
F17 F 1.10658(6) 0.37213(6) 0.58266(5) 0.0354(2) Uani 1 1 d .
F18 F 0.98288(6) 0.39409(6) 0.51509(5) 0.0387(2) Uani 1 1 d .
O3 O 0.97864(5) 0.27814(5) 0.41465(5) 0.01757(18) Uani 1 1 d .
C28 C 0.95775(7) 0.06424(8) 0.36606(7) 0.0172(2) Uani 1 1 d .
C29 C 0.94125(8) -0.00040(8) 0.40205(7) 0.0216(3) Uani 1 1 d .
H17 H 0.9328 0.0090 0.4451 0.026 Uiso 1 1 calc R
C30 C 0.93709(8) -0.07855(9) 0.37544(8) 0.0251(3) Uani 1 1 d .
H18 H 0.9265 -0.1225 0.4006 0.030 Uiso 1 1 calc R
C31 C 0.94843(8) -0.09239(8) 0.31192(8) 0.0246(3) Uani 1 1 d .
H19 H 0.9468 -0.1459 0.2944 0.030 Uiso 1 1 calc R
C32 C 0.96207(8) -0.02823(8) 0.27401(7) 0.0206(3) Uani 1 1 d .
H20 H 0.9680 -0.0373 0.2297 0.025 Uiso 1 1 calc R
C33 C 0.96700(7) 0.04959(8) 0.30180(7) 0.0162(2) Uani 1 1 d .
C34 C 0.98235(7) 0.12703(8) 0.26825(7) 0.0164(2) Uani 1 1 d .
C35 C 0.91140(8) 0.14305(8) 0.19364(7) 0.0221(3) Uani 1 1 d .
F19 F 0.84525(5) 0.15681(5) 0.20374(5) 0.02813(19) Uani 1 1 d .
F20 F 0.89466(6) 0.08135(6) 0.14604(4) 0.0341(2) Uani 1 1 d .
F21 F 0.92313(6) 0.20771(6) 0.15926(5) 0.0344(2) Uani 1 1 d .
C36 C 1.05950(8) 0.12151(8) 0.25603(7) 0.0197(3) Uani 1 1 d .
F22 F 1.05441(5) 0.06921(5) 0.20304(5) 0.02820(19) Uani 1 1 d .
F23 F 1.08113(5) 0.19259(5) 0.23809(5) 0.02833(18) Uani 1 1 d .
F24 F 1.12070(5) 0.09705(5) 0.31721(4) 0.02756(18) Uani 1 1 d .
O4 O 0.98957(5) 0.19189(5) 0.31385(5) 0.01720(18) Uani 1 1 d .
N1 N 0.30278(7) 0.34140(7) 0.36299(6) 0.0235(2) Uani 1 1 d .
C37 C 0.33404(10) 0.31888(10) 0.30661(9) 0.0320(3) Uani 1 1 d .
H21 H 0.3650 0.3649 0.3005 0.038 Uiso 1 1 calc R
H22 H 0.3710 0.2727 0.3255 0.038 Uiso 1 1 calc R
C38 C 0.27037(13) 0.29663(15) 0.23252(9) 0.0553(6) Uani 1 1 d .
H23 H 0.2413 0.2491 0.2374 0.083 Uiso 1 1 calc R
H24 H 0.2952 0.2844 0.1988 0.083 Uiso 1 1 calc R
H25 H 0.2333 0.3419 0.2132 0.083 Uiso 1 1 calc R
C39 C 0.24551(9) 0.41235(10) 0.33722(10) 0.0352(4) Uani 1 1 d .
H26 H 0.1965 0.3942 0.2955 0.042 Uiso 1 1 calc R
H27 H 0.2303 0.4279 0.3774 0.042 Uiso 1 1 calc R
C40 C 0.27673(15) 0.48613(12) 0.31373(17) 0.0698(8) Uani 1 1 d .
H28 H 0.3258 0.5044 0.3542 0.105 Uiso 1 1 calc R
H29 H 0.2367 0.5292 0.3004 0.105 Uiso 1 1 calc R
H30 H 0.2880 0.4728 0.2713 0.105 Uiso 1 1 calc R
C41 C 0.37480(9) 0.36172(12) 0.43308(9) 0.0392(4) Uani 1 1 d .
H31 H 0.4007 0.4103 0.4241 0.047 Uiso 1 1 calc R
H32 H 0.4134 0.3167 0.4444 0.047 Uiso 1 1 calc R
C42 C 0.35753(11) 0.37715(16) 0.50018(11) 0.0564(6) Uani 1 1 d .
H33 H 0.3176 0.4200 0.4891 0.085 Uiso 1 1 calc R
H34 H 0.4067 0.3938 0.5414 0.085 Uiso 1 1 calc R
H35 H 0.3372 0.3276 0.5131 0.085 Uiso 1 1 calc R
C43 C 0.25643(8) 0.27241(9) 0.37591(8) 0.0270(3) Uani 1 1 d .
H36 H 0.2078 0.2634 0.3305 0.032 Uiso 1 1 calc R
H37 H 0.2393 0.2885 0.4147 0.032 Uiso 1 1 calc R
C44 C 0.30133(11) 0.19350(11) 0.39798(10) 0.0398(4) Uani 1 1 d .
H38 H 0.3144 0.1742 0.3580 0.060 Uiso 1 1 calc R
H39 H 0.2681 0.1534 0.4081 0.060 Uiso 1 1 calc R
H40 H 0.3506 0.2018 0.4421 0.060 Uiso 1 1 calc R
N2 N 0.76615(6) 0.39000(7) 0.26251(6) 0.0187(2) Uani 1 1 d .
C45 C 0.80350(9) 0.33865(9) 0.22258(9) 0.0276(3) Uani 1 1 d .
H41 H 0.8270 0.2900 0.2524 0.033 Uiso 1 1 calc R
H42 H 0.7611 0.3204 0.1756 0.033 Uiso 1 1 calc R
C46 C 0.86709(11) 0.38091(11) 0.20675(11) 0.0417(4) Uani 1 1 d .
H43 H 0.8439 0.4277 0.1752 0.063 Uiso 1 1 calc R
H44 H 0.8890 0.3436 0.1819 0.063 Uiso 1 1 calc R
H45 H 0.9097 0.3989 0.2529 0.063 Uiso 1 1 calc R
C47 C 0.73217(9) 0.46781(9) 0.22181(8) 0.0267(3) Uani 1 1 d .
H46 H 0.7046 0.4967 0.2479 0.032 Uiso 1 1 calc R
H47 H 0.7770 0.5023 0.2240 0.032 Uiso 1 1 calc R
C48 C 0.67451(11) 0.45845(11) 0.14224(9) 0.0399(4) Uani 1 1 d .
H48 H 0.7023 0.4346 0.1146 0.060 Uiso 1 1 calc R
H49 H 0.6534 0.5115 0.1218 0.060 Uiso 1 1 calc R
H50 H 0.6305 0.4232 0.1389 0.060 Uiso 1 1 calc R
C49 C 0.83003(8) 0.41126(9) 0.33802(8) 0.0251(3) Uani 1 1 d .
H51 H 0.8597 0.3615 0.3607 0.030 Uiso 1 1 calc R
H52 H 0.8682 0.4491 0.3316 0.030 Uiso 1 1 calc R
C50 C 0.79971(10) 0.44880(11) 0.39030(9) 0.0373(4) Uani 1 1 d .
H53 H 0.7683 0.4970 0.3677 0.056 Uiso 1 1 calc R
H54 H 0.8450 0.4640 0.4357 0.056 Uiso 1 1 calc R
H55 H 0.7662 0.4098 0.4014 0.056 Uiso 1 1 calc R
C51 C 0.69901(8) 0.34218(8) 0.26904(8) 0.0219(3) Uani 1 1 d .
H56 H 0.6718 0.3771 0.2917 0.026 Uiso 1 1 calc R
H57 H 0.6597 0.3281 0.2192 0.026 Uiso 1 1 calc R
C52 C 0.72512(9) 0.26523(9) 0.31368(9) 0.0311(3) Uani 1 1 d .
H58 H 0.7442 0.2264 0.2876 0.047 Uiso 1 1 calc R
H59 H 0.6799 0.2420 0.3208 0.047 Uiso 1 1 calc R
H60 H 0.7682 0.2775 0.3615 0.047 Uiso 1 1 calc R

loop_
_atom_site_aniso_label
_atom_site_aniso_U_11
_atom_site_aniso_U_22
_atom_site_aniso_U_33
_atom_site_aniso_U_23
_atom_site_aniso_U_13
_atom_site_aniso_U_12
P1 0.01576(15) 0.01711(17) 0.01461(15) -0.00019(12) 0.00622(12) -0.00058(11)
C1 0.0159(5) 0.0191(6) 0.0134(5) 0.0025(5) 0.0049(4) 0.0016(5)
C2 0.0213(6) 0.0171(7) 0.0219(6) -0.0001(5) 0.0067(5) 0.0029(5)
C3 0.0190(6) 0.0252(8) 0.0289(7) 0.0005(6) 0.0084(5) 0.0066(5)
C4 0.0157(6) 0.0291(8) 0.0283(7) -0.0020(6) 0.0050(5) 0.0001(5)
C5 0.0193(6) 0.0212(7) 0.0229(6) -0.0035(5) 0.0053(5) -0.0014(5)
C6 0.0168(6) 0.0186(6) 0.0149(5) 0.0005(5) 0.0059(5) 0.0028(5)
C7 0.0160(5) 0.0185(6) 0.0148(6) -0.0021(5) 0.0050(4) 0.0009(5)
C8 0.0223(6) 0.0206(7) 0.0322(7) 0.0032(6) 0.0142(6) 0.0036(5)
C9 0.0223(6) 0.0273(8) 0.0180(6) -0.0050(5) 0.0054(5) 0.0032(5)
F1 0.0508(6) 0.0379(5) 0.0344(5) 0.0170(4) 0.0283(4) 0.0173(4)
F2 0.0318(5) 0.0235(5) 0.0659(7) 0.0028(5) 0.0170(5) -0.0069(4)
F3 0.0309(5) 0.0237(5) 0.0498(5) 0.0111(4) 0.0223(4) 0.0118(3)
F4 0.0558(6) 0.0373(5) 0.0214(4) 0.0037(4) 0.0206(4) 0.0038(4)
F5 0.0315(5) 0.0532(6) 0.0279(5) -0.0216(4) 0.0038(4) -0.0059(4)
F6 0.0371(5) 0.0505(6) 0.0235(4) -0.0055(4) 0.0135(4) 0.0189(4)
O1 0.0150(4) 0.0200(5) 0.0175(4) -0.0035(4) 0.0054(3) 0.0008(3)
C10 0.0157(5) 0.0172(6) 0.0208(6) 0.0012(5) 0.0067(5) -0.0016(5)
C11 0.0214(6) 0.0236(7) 0.0249(7) 0.0054(5) 0.0073(5) -0.0015(5)
C12 0.0231(7) 0.0175(7) 0.0380(8) 0.0098(6) 0.0086(6) 0.0002(5)
C13 0.0239(7) 0.0150(7) 0.0398(8) -0.0019(6) 0.0103(6) -0.0022(5)
C14 0.0235(6) 0.0202(7) 0.0258(7) -0.0031(5) 0.0087(5) -0.0030(5)
C15 0.0161(5) 0.0154(6) 0.0207(6) 0.0008(5) 0.0062(5) -0.0016(5)
C16 0.0187(6) 0.0150(6) 0.0153(5) -0.0016(5) 0.0056(5) -0.0021(5)
C17 0.0267(6) 0.0163(7) 0.0199(6) -0.0028(5) 0.0107(5) -0.0042(5)
F7 0.0421(5) 0.0283(5) 0.0223(4) -0.0101(3) 0.0174(4) -0.0076(4)
F8 0.0231(4) 0.0277(5) 0.0308(4) -0.0011(3) 0.0139(3) -0.0005(3)
F9 0.0387(5) 0.0213(4) 0.0292(4) 0.0032(3) 0.0198(4) -0.0041(3)
C18 0.0224(6) 0.0193(7) 0.0177(6) -0.0005(5) 0.0047(5) -0.0032(5)
F10 0.0295(4) 0.0293(5) 0.0239(4) -0.0095(4) 0.0009(3) -0.0067(4)
F11 0.0282(4) 0.0258(5) 0.0260(4) 0.0099(3) 0.0043(3) 0.0016(3)
F12 0.0194(4) 0.0305(5) 0.0270(4) 0.0006(3) 0.0082(3) -0.0019(3)
O2 0.0211(4) 0.0139(4) 0.0141(4) -0.0020(3) 0.0053(3) -0.0015(3)
P2 0.01629(15) 0.01456(16) 0.01550(15) -0.00081(12) 0.00726(12) 0.00100(11)
C19 0.0187(6) 0.0179(6) 0.0117(5) 0.0022(5) 0.0078(4) 0.0019(5)
C20 0.0225(6) 0.0177(7) 0.0183(6) 0.0032(5) 0.0093(5) 0.0028(5)
C21 0.0226(6) 0.0248(7) 0.0217(6) 0.0075(5) 0.0089(5) 0.0084(5)
C22 0.0178(6) 0.0322(8) 0.0171(6) 0.0037(5) 0.0040(5) 0.0024(5)
C23 0.0222(6) 0.0243(7) 0.0147(6) -0.0010(5) 0.0060(5) -0.0016(5)
C24 0.0194(6) 0.0194(6) 0.0126(5) 0.0022(5) 0.0082(5) 0.0022(5)
C25 0.0191(6) 0.0168(6) 0.0150(5) -0.0020(5) 0.0077(5) 0.0001(5)
C26 0.0210(6) 0.0181(7) 0.0208(6) 0.0002(5) 0.0088(5) 0.0006(5)
F13 0.0378(5) 0.0267(4) 0.0223(4) 0.0034(3) 0.0187(4) 0.0019(4)
F14 0.0276(4) 0.0268(5) 0.0307(4) 0.0007(4) 0.0087(4) -0.0093(3)
F15 0.0300(4) 0.0183(4) 0.0397(5) 0.0077(4) 0.0150(4) 0.0062(3)
C27 0.0281(7) 0.0222(7) 0.0223(6) -0.0048(5) 0.0132(5) -0.0002(5)
F16 0.0463(5) 0.0323(5) 0.0282(4) -0.0029(4) 0.0268(4) -0.0050(4)
F17 0.0408(5) 0.0420(6) 0.0250(4) -0.0187(4) 0.0153(4) -0.0128(4)
F18 0.0493(6) 0.0359(5) 0.0383(5) -0.0045(4) 0.0257(5) 0.0176(4)
O3 0.0167(4) 0.0151(5) 0.0197(4) -0.0027(3) 0.0064(3) 0.0018(3)
C28 0.0157(5) 0.0160(6) 0.0185(6) -0.0001(5) 0.0058(5) 0.0006(4)
C29 0.0221(6) 0.0216(7) 0.0212(6) 0.0018(5) 0.0090(5) -0.0014(5)
C30 0.0264(7) 0.0183(7) 0.0285(7) 0.0048(6) 0.0093(6) -0.0029(5)
C31 0.0245(6) 0.0143(7) 0.0315(7) -0.0021(5) 0.0080(6) -0.0008(5)
C32 0.0208(6) 0.0188(7) 0.0213(6) -0.0037(5) 0.0077(5) -0.0001(5)
C33 0.0153(5) 0.0147(6) 0.0170(6) 0.0001(5) 0.0050(4) 0.0006(4)
C34 0.0196(6) 0.0152(6) 0.0139(5) -0.0008(5) 0.0064(5) 0.0017(5)
C35 0.0265(7) 0.0196(7) 0.0170(6) 0.0001(5) 0.0057(5) 0.0038(5)
F19 0.0211(4) 0.0300(5) 0.0264(4) -0.0029(3) 0.0029(3) 0.0055(3)
F20 0.0401(5) 0.0334(5) 0.0178(4) -0.0095(4) 0.0011(4) 0.0073(4)
F21 0.0409(5) 0.0329(5) 0.0228(4) 0.0131(4) 0.0066(4) 0.0036(4)
C36 0.0248(6) 0.0178(7) 0.0182(6) 0.0002(5) 0.0107(5) 0.0004(5)
F22 0.0377(5) 0.0267(5) 0.0280(4) -0.0074(3) 0.0215(4) -0.0008(4)
F23 0.0352(5) 0.0222(4) 0.0337(4) 0.0019(4) 0.0204(4) -0.0049(3)
F24 0.0204(4) 0.0378(5) 0.0249(4) 0.0053(4) 0.0098(3) 0.0063(3)
O4 0.0241(4) 0.0133(4) 0.0145(4) -0.0013(3) 0.0083(3) 0.0011(3)
N1 0.0180(5) 0.0269(7) 0.0267(6) -0.0039(5) 0.0101(5) 0.0016(4)
C37 0.0359(8) 0.0363(9) 0.0331(8) 0.0069(7) 0.0237(7) 0.0114(7)
C38 0.0666(13) 0.0758(15) 0.0216(8) 0.0044(9) 0.0164(8) 0.0333(11)
C39 0.0294(8) 0.0286(9) 0.0529(10) 0.0011(7) 0.0223(7) 0.0080(6)
C40 0.0744(15) 0.0293(11) 0.133(2) 0.0152(12) 0.0705(17) 0.0144(10)
C41 0.0202(7) 0.0549(11) 0.0393(9) -0.0193(8) 0.0092(6) -0.0057(7)
C42 0.0367(9) 0.0892(17) 0.0383(10) -0.0329(11) 0.0105(8) -0.0056(10)
C43 0.0229(7) 0.0319(8) 0.0275(7) -0.0003(6) 0.0117(6) 0.0001(6)
C44 0.0451(10) 0.0375(10) 0.0454(10) 0.0116(8) 0.0273(8) 0.0101(7)
N2 0.0161(5) 0.0135(5) 0.0260(6) -0.0023(4) 0.0083(4) 0.0003(4)
C45 0.0282(7) 0.0205(7) 0.0410(8) -0.0091(6) 0.0213(6) -0.0020(5)
C46 0.0417(9) 0.0366(10) 0.0643(12) -0.0170(9) 0.0393(9) -0.0110(7)
C47 0.0268(7) 0.0168(7) 0.0341(8) 0.0024(6) 0.0101(6) 0.0023(5)
C48 0.0405(9) 0.0310(9) 0.0362(9) 0.0080(7) 0.0040(7) 0.0003(7)
C49 0.0179(6) 0.0214(7) 0.0296(7) -0.0035(6) 0.0033(5) -0.0023(5)
C50 0.0363(8) 0.0394(10) 0.0321(8) -0.0145(7) 0.0100(7) -0.0059(7)
C51 0.0171(6) 0.0210(7) 0.0277(7) -0.0032(5) 0.0093(5) -0.0038(5)
C52 0.0332(8) 0.0228(8) 0.0376(8) 0.0009(6) 0.0150(7) -0.0070(6)

loop_
_atom_type_symbol
_atom_type_description
_atom_type_scat_dispersion_real
_atom_type_scat_dispersion_imag
_atom_type_scat_source
C C 0.0033 0.0016 'International Tables Vol C Tables 4.2.6.8 and 6.1.1.4'
H H 0.0000 0.0000 'International Tables Vol C Tables 4.2.6.8 and 6.1.1.4'
N N 0.0061 0.0033 'International Tables Vol C Tables 4.2.6.8 and 6.1.1.4'
O O 0.0106 0.0060 'International Tables Vol C Tables 4.2.6.8 and 6.1.1.4'
F F 0.0171 0.0103 'International Tables Vol C Tables 4.2.6.8 and 6.1.1.4'
P P 0.1023 0.0942 'International Tables Vol C Tables 4.2.6.8 and 6.1.1.4'

loop_
_geom_angle_atom_site_label_1
_geom_angle_atom_site_label_2
_geom_angle_atom_site_label_3
_geom_angle
O1 P1 C10 173.12(5)
O1 P1 C1 85.46(5)
C10 P1 C1 98.40(6)
O1 P1 O2 88.59(4)
C10 P1 O2 85.78(5)
C1 P1 O2 89.36(5)
O1 P1 H1 82.0(6)
C10 P1 H1 93.6(6)
C1 P1 H1 166.5(6)
O2 P1 H1 85.3(6)
O1 P1 H2 92.5(7)
C10 P1 H2 93.1(7)
C1 P1 H2 91.4(6)
O2 P1 H2 178.7(7)
H1 P1 H2 94.2(9)
C6 C1 C2 118.33(12)
C6 C1 P1 114.57(9)
C2 C1 P1 126.99(10)
C3 C2 C1 120.41(13)
C3 C2 H3 119.8
C1 C2 H3 119.8
C2 C3 C4 120.41(13)
C2 C3 H4 119.8
C4 C3 H4 119.8
C5 C4 C3 119.94(12)
C5 C4 H5 120.0
C3 C4 H5 120.0
C4 C5 C6 118.59(13)
C4 C5 H6 120.7
C6 C5 H6 120.7
C1 C6 C5 122.29(12)
C1 C6 C7 111.71(11)
C5 C6 C7 125.97(12)
O1 C7 C6 109.45(10)
O1 C7 C8 107.59(10)
C6 C7 C8 110.64(10)
O1 C7 C9 108.02(10)
C6 C7 C9 110.89(10)
C8 C7 C9 110.15(11)
F1 C8 F3 106.21(11)
F1 C8 F2 107.20(12)
F3 C8 F2 106.34(12)
F1 C8 C7 110.29(11)
F3 C8 C7 113.41(11)
F2 C8 C7 112.97(11)
F6 C9 F4 107.22(12)
F6 C9 F5 106.46(12)
F4 C9 F5 106.29(11)
F6 C9 C7 112.15(11)
F4 C9 C7 110.41(11)
F5 C9 C7 113.91(11)
C7 O1 P1 117.18(8)
C15 C10 C11 118.72(12)
C15 C10 P1 114.91(10)
C11 C10 P1 126.30(10)
C12 C11 C10 120.27(13)
C12 C11 H7 119.9
C10 C11 H7 119.9
C11 C12 C13 120.25(13)
C11 C12 H8 119.9
C13 C12 H8 119.9
C14 C13 C12 120.09(14)
C14 C13 H9 120.0
C12 C13 H9 120.0
C13 C14 C15 119.12(13)
C13 C14 H10 120.4
C15 C14 H10 120.4
C14 C15 C10 121.55(12)
C14 C15 C16 126.36(12)
C10 C15 C16 112.08(11)
O2 C16 C15 110.63(10)
O2 C16 C17 108.34(10)
C15 C16 C17 110.13(10)
O2 C16 C18 108.30(10)
C15 C16 C18 110.30(10)
C17 C16 C18 109.09(10)
F8 C17 F9 107.13(10)
F8 C17 F7 107.00(11)
F9 C17 F7 106.54(11)
F8 C17 C16 110.37(11)
F9 C17 C16 112.68(11)
F7 C17 C16 112.76(11)
F12 C18 F11 106.50(11)
F12 C18 F10 106.26(11)
F11 C18 F10 106.32(10)
F12 C18 C16 110.25(10)
F11 C18 C16 112.89(11)
F10 C18 C16 114.11(11)
C16 O2 P1 115.32(8)
O3 P2 C28 173.30(5)
O3 P2 O4 87.83(4)
C28 P2 O4 85.97(5)
O3 P2 C19 85.46(5)
C28 P2 C19 96.97(6)
O4 P2 C19 89.26(5)
O3 P2 H11 93.7(7)
C28 P2 H11 92.6(7)
O4 P2 H11 178.0(7)
C19 P2 H11 89.5(7)
O3 P2 H12 82.3(6)
C28 P2 H12 94.9(6)
O4 P2 H12 87.2(6)
C19 P2 H12 167.4(6)
H11 P2 H12 94.3(9)
C24 C19 C20 118.04(12)
C24 C19 P2 114.55(9)
C20 C19 P2 127.31(10)
C21 C20 C19 120.23(13)
C21 C20 H13 119.9
C19 C20 H13 119.9
C22 C21 C20 120.72(13)
C22 C21 H14 119.6
C20 C21 H14 119.6
C23 C22 C21 119.95(12)
C23 C22 H15 120.0
C21 C22 H15 120.0
C22 C23 C24 118.75(13)
C22 C23 H16 120.6
C24 C23 H16 120.6
C19 C24 C23 122.30(12)
C19 C24 C25 111.69(11)
C23 C24 C25 126.01(12)
O3 C25 C24 109.62(10)
O3 C25 C26 107.39(10)
C24 C25 C26 110.61(10)
O3 C25 C27 108.18(10)
C24 C25 C27 110.21(10)
C26 C25 C27 110.76(11)
F13 C26 F15 106.79(11)
F13 C26 F14 106.64(10)
F15 C26 F14 106.49(11)
F13 C26 C25 110.11(11)
F15 C26 C25 112.79(11)
F14 C26 C25 113.60(11)
F18 C27 F16 107.18(12)
F18 C27 F17 106.91(12)
F16 C27 F17 106.81(11)
F18 C27 C25 112.53(11)
F16 C27 C25 110.14(11)
F17 C27 C25 112.95(11)
C25 O3 P2 118.13(8)
C33 C28 C29 118.85(12)
C33 C28 P2 115.23(9)
C29 C28 P2 125.92(10)
C30 C29 C28 120.45(12)
C30 C29 H17 119.8
C28 C29 H17 119.8
C29 C30 C31 119.92(13)
C29 C30 H18 120.0
C31 C30 H18 120.0
C32 C31 C30 120.25(13)
C32 C31 H19 119.9
C30 C31 H19 119.9
C31 C32 C33 119.14(12)
C31 C32 H20 120.4
C33 C32 H20 120.4
C28 C33 C32 121.33(12)
C28 C33 C34 112.16(11)
C32 C33 C34 126.51(11)
O4 C34 C33 110.31(10)
O4 C34 C36 107.95(10)
C33 C34 C36 111.75(10)
O4 C34 C35 108.49(10)
C33 C34 C35 109.41(10)
C36 C34 C35 108.86(10)
F19 C35 F21 107.05(11)
F19 C35 F20 106.32(11)
F21 C35 F20 106.39(11)
F19 C35 C34 110.04(11)
F21 C35 C34 112.47(11)
F20 C35 C34 114.14(11)
F23 C36 F24 106.26(11)
F23 C36 F22 106.65(10)
F24 C36 F22 106.57(11)
F23 C36 C34 112.75(11)
F24 C36 C34 110.83(10)
F22 C36 C34 113.32(11)
C34 O4 P2 116.07(8)
C37 N1 C43 111.00(12)
C37 N1 C41 106.73(11)
C43 N1 C41 110.45(12)
C37 N1 C39 111.26(12)
C43 N1 C39 106.27(11)
C41 N1 C39 111.19(13)
C38 C37 N1 114.42(13)
C38 C37 H21 108.7
N1 C37 H21 108.7
C38 C37 H22 108.7
N1 C37 H22 108.7
H21 C37 H22 107.6
C37 C38 H23 109.5
C37 C38 H24 109.5
H23 C38 H24 109.5
C37 C38 H25 109.5
H23 C38 H25 109.5
H24 C38 H25 109.5
C40 C39 N1 115.58(14)
C40 C39 H26 108.4
N1 C39 H26 108.4
C40 C39 H27 108.4
N1 C39 H27 108.4
H26 C39 H27 107.4
C39 C40 H28 109.5
C39 C40 H29 109.5
H28 C40 H29 109.5
C39 C40 H30 109.5
H28 C40 H30 109.5
H29 C40 H30 109.5
N1 C41 C42 115.51(13)
N1 C41 H31 108.4
C42 C41 H31 108.4
N1 C41 H32 108.4
C42 C41 H32 108.4
H31 C41 H32 107.5
C41 C42 H33 109.5
C41 C42 H34 109.5
H33 C42 H34 109.5
C41 C42 H35 109.5
H33 C42 H35 109.5
H34 C42 H35 109.5
N1 C43 C44 115.07(12)
N1 C43 H36 108.5
C44 C43 H36 108.5
N1 C43 H37 108.5
C44 C43 H37 108.5
H36 C43 H37 107.5
C43 C44 H38 109.5
C43 C44 H39 109.5
H38 C44 H39 109.5
C43 C44 H40 109.5
H38 C44 H40 109.5
H39 C44 H40 109.5
C45 N2 C47 111.76(11)
C45 N2 C51 108.48(10)
C47 N2 C51 108.62(10)
C45 N2 C49 108.68(10)
C47 N2 C49 108.37(10)
C51 N2 C49 110.94(10)
C46 C45 N2 114.40(12)
C46 C45 H41 108.7
N2 C45 H41 108.7
C46 C45 H42 108.7
N2 C45 H42 108.7
H41 C45 H42 107.6
C45 C46 H43 109.5
C45 C46 H44 109.5
H43 C46 H44 109.5
C45 C46 H45 109.5
H43 C46 H45 109.5
H44 C46 H45 109.5
C48 C47 N2 115.69(12)
C48 C47 H46 108.4
N2 C47 H46 108.4
C48 C47 H47 108.4
N2 C47 H47 108.4
H46 C47 H47 107.4
C47 C48 H48 109.5
C47 C48 H49 109.5
H48 C48 H49 109.5
C47 C48 H50 109.5
H48 C48 H50 109.5
H49 C48 H50 109.5
C50 C49 N2 115.31(12)
C50 C49 H51 108.4
N2 C49 H51 108.4
C50 C49 H52 108.4
N2 C49 H52 108.4
H51 C49 H52 107.5
C49 C50 H53 109.5
C49 C50 H54 109.5
H53 C50 H54 109.5
C49 C50 H55 109.5
H53 C50 H55 109.5
H54 C50 H55 109.5
C52 C51 N2 114.68(11)
C52 C51 H56 108.6
N2 C51 H56 108.6
C52 C51 H57 108.6
N2 C51 H57 108.6
H56 C51 H57 107.6
C51 C52 H58 109.5
C51 C52 H59 109.5
H58 C52 H59 109.5
C51 C52 H60 109.5
H58 C52 H60 109.5
H59 C52 H60 109.5

loop_
_geom_bond_atom_site_label_1
_geom_bond_atom_site_label_2
_geom_bond_distance
P1 O1 1.8189(10)
P1 C10 1.8558(14)
P1 C1 1.8673(13)
P1 O2 1.8760(10)
P1 H1 1.318(14)
P1 H2 1.382(16)
C1 C6 1.3799(18)
C1 C2 1.3931(18)
C2 C3 1.3898(19)
C2 H3 0.9500
C3 C4 1.392(2)
C3 H4 0.9500
C4 C5 1.3880(19)
C4 H5 0.9500
C5 C6 1.3975(18)
C5 H6 0.9500
C6 C7 1.5298(17)
C7 O1 1.3831(15)
C7 C8 1.5344(19)
C7 C9 1.5428(17)
C8 F1 1.3339(17)
C8 F3 1.3385(16)
C8 F2 1.3441(17)
C9 F6 1.3349(16)
C9 F4 1.3350(18)
C9 F5 1.3356(16)
C10 C15 1.3898(18)
C10 C11 1.3945(19)
C11 C12 1.389(2)
C11 H7 0.9500
C12 C13 1.391(2)
C12 H8 0.9500
C13 C14 1.389(2)
C13 H9 0.9500
C14 C15 1.3896(19)
C14 H10 0.9500
C15 C16 1.5302(18)
C16 O2 1.3763(15)
C16 C17 1.5450(17)
C16 C18 1.5486(18)
C17 F8 1.3347(16)
C17 F9 1.3367(16)
C17 F7 1.3480(15)
C18 F12 1.3404(16)
C18 F11 1.3408(16)
C18 F10 1.3431(16)
P2 O3 1.8090(10)
P2 C28 1.8501(14)
P2 O4 1.8654(10)
P2 C19 1.8783(13)
P2 H11 1.379(16)
P2 H12 1.345(15)
C19 C24 1.3833(18)
C19 C20 1.3986(18)
C20 C21 1.3895(19)
C20 H13 0.9500
C21 C22 1.386(2)
C21 H14 0.9500
C22 C23 1.385(2)
C22 H15 0.9500
C23 C24 1.3960(18)
C23 H16 0.9500
C24 C25 1.5272(17)
C25 O3 1.3805(15)
C25 C26 1.5380(18)
C25 C27 1.5476(17)
C26 F13 1.3352(15)
C26 F15 1.3385(16)
C26 F14 1.3461(15)
C27 F18 1.3299(17)
C27 F16 1.3299(17)
C27 F17 1.3437(17)
C28 C33 1.3881(17)
C28 C29 1.3930(18)
C29 C30 1.390(2)
C29 H17 0.9500
C30 C31 1.391(2)
C30 H18 0.9500
C31 C32 1.388(2)
C31 H19 0.9500
C32 C33 1.3923(18)
C32 H20 0.9500
C33 C34 1.5280(17)
C34 O4 1.3808(15)
C34 C36 1.5427(18)
C34 C35 1.5489(17)
C35 F19 1.3358(16)
C35 F21 1.3384(17)
C35 F20 1.3440(16)
C36 F23 1.3392(16)
C36 F24 1.3402(15)
C36 F22 1.3430(15)
N1 C37 1.5118(18)
N1 C43 1.5120(19)
N1 C41 1.5187(19)
N1 C39 1.5207(19)
C37 C38 1.509(3)
C37 H21 0.9900
C37 H22 0.9900
C38 H23 0.9800
C38 H24 0.9800
C38 H25 0.9800
C39 C40 1.507(3)
C39 H26 0.9900
C39 H27 0.9900
C40 H28 0.9800
C40 H29 0.9800
C40 H30 0.9800
C41 C42 1.526(2)
C41 H31 0.9900
C41 H32 0.9900
C42 H33 0.9800
C42 H34 0.9800
C42 H35 0.9800
C43 C44 1.512(2)
C43 H36 0.9900
C43 H37 0.9900
C44 H38 0.9800
C44 H39 0.9800
C44 H40 0.9800
N2 C45 1.5144(17)
N2 C47 1.5155(18)
N2 C51 1.5201(16)
N2 C49 1.5252(17)
C45 C46 1.508(2)
C45 H41 0.9900
C45 H42 0.9900
C46 H43 0.9800
C46 H44 0.9800
C46 H45 0.9800
C47 C48 1.515(2)
C47 H46 0.9900
C47 H47 0.9900
C48 H48 0.9800
C48 H49 0.9800
C48 H50 0.9800
C49 C50 1.510(2)
C49 H51 0.9900
C49 H52 0.9900
C50 H53 0.9800
C50 H54 0.9800
C50 H55 0.9800
C51 C52 1.517(2)
C51 H56 0.9900
C51 H57 0.9900
C52 H58 0.9800
C52 H59 0.9800
C52 H60 0.9800

loop_
_geom_torsion_atom_site_label_1
_geom_torsion_atom_site_label_2
_geom_torsion_atom_site_label_3
_geom_torsion_atom_site_label_4
_geom_torsion
O1 P1 C1 C6 10.37(9)
C10 P1 C1 C6 -175.35(9)
O2 P1 C1 C6 99.01(10)
O1 P1 C1 C2 -173.64(12)
C10 P1 C1 C2 0.63(13)
O2 P1 C1 C2 -85.01(12)
C6 C1 C2 C3 0.40(19)
P1 C1 C2 C3 -175.45(11)
C1 C2 C3 C4 0.7(2)
C2 C3 C4 C5 -1.0(2)
C3 C4 C5 C6 0.1(2)
C2 C1 C6 C5 -1.30(19)
P1 C1 C6 C5 175.05(10)
C2 C1 C6 C7 176.97(11)
P1 C1 C6 C7 -6.68(13)
C4 C5 C6 C1 1.1(2)
C4 C5 C6 C7 -176.95(13)
C1 C6 C7 O1 -2.46(14)
C5 C6 C7 O1 175.74(12)
C1 C6 C7 C8 -120.84(12)
C5 C6 C7 C8 57.35(16)
C1 C6 C7 C9 116.62(12)
C5 C6 C7 C9 -65.19(17)
O1 C7 C8 F1 -66.72(13)
C6 C7 C8 F1 52.80(14)
C9 C7 C8 F1 175.77(11)
O1 C7 C8 F3 52.26(15)
C6 C7 C8 F3 171.77(11)
C9 C7 C8 F3 -65.26(15)
O1 C7 C8 F2 173.35(10)
C6 C7 C8 F2 -67.14(14)
C9 C7 C8 F2 55.83(14)
O1 C7 C9 F6 -61.53(15)
C6 C7 C9 F6 178.54(11)
C8 C7 C9 F6 55.71(15)
O1 C7 C9 F4 57.97(14)
C6 C7 C9 F4 -61.95(14)
C8 C7 C9 F4 175.22(10)
O1 C7 C9 F5 177.46(11)
C6 C7 C9 F5 57.53(16)
C8 C7 C9 F5 -65.29(15)
C6 C7 O1 P1 11.04(12)
C8 C7 O1 P1 131.31(9)
C9 C7 O1 P1 -109.80(10)
C1 P1 O1 C7 -12.29(9)
O2 P1 O1 C7 -101.76(9)
C1 P1 C10 C15 -96.44(10)
O2 P1 C10 C15 -7.71(9)
C1 P1 C10 C11 86.66(12)
O2 P1 C10 C11 175.39(12)
C15 C10 C11 C12 0.19(19)
P1 C10 C11 C12 176.99(10)
C10 C11 C12 C13 0.5(2)
C11 C12 C13 C14 -0.6(2)
C12 C13 C14 C15 -0.1(2)
C13 C14 C15 C10 0.76(19)
C13 C14 C15 C16 179.18(12)
C11 C10 C15 C14 -0.83(19)
P1 C10 C15 C14 -177.99(10)
C11 C10 C15 C16 -179.45(11)
P1 C10 C15 C16 3.39(14)
C14 C15 C16 O2 -173.54(12)
C10 C15 C16 O2 5.00(14)
C14 C15 C16 C17 -53.80(16)
C10 C15 C16 C17 124.74(11)
C14 C15 C16 C18 66.66(16)
C10 C15 C16 C18 -114.80(12)
O2 C16 C17 F8 69.53(13)
C15 C16 C17 F8 -51.58(13)
C18 C16 C17 F8 -172.77(10)
O2 C16 C17 F9 -50.19(14)
C15 C16 C17 F9 -171.31(10)
C18 C16 C17 F9 67.50(13)
O2 C16 C17 F7 -170.85(10)
C15 C16 C17 F7 68.03(14)
C18 C16 C17 F7 -53.16(15)
O2 C16 C18 F12 -56.47(13)
C15 C16 C18 F12 64.73(13)
C17 C16 C18 F12 -174.19(10)
O2 C16 C18 F11 62.50(14)
C15 C16 C18 F11 -176.30(10)
C17 C16 C18 F11 -55.22(14)
O2 C16 C18 F10 -175.94(10)
C15 C16 C18 F10 -54.75(14)
C17 C16 C18 F10 66.34(14)
C15 C16 O2 P1 -11.21(12)
C17 C16 O2 P1 -132.01(9)
C18 C16 O2 P1 109.79(9)
O1 P1 O2 C16 -165.12(8)
C10 P1 O2 C16 10.93(9)
C1 P1 O2 C16 109.41(9)
O3 P2 C19 C24 5.54(9)
C28 P2 C19 C24 179.27(9)
O4 P2 C19 C24 93.43(9)
O3 P2 C19 C20 -178.28(11)
C28 P2 C19 C20 -4.55(12)
O4 P2 C19 C20 -90.39(11)
C24 C19 C20 C21 -0.93(18)
P2 C19 C20 C21 -176.99(10)
C19 C20 C21 C22 0.82(19)
C20 C21 C22 C23 0.2(2)
C21 C22 C23 C24 -1.08(19)
C20 C19 C24 C23 0.03(18)
P2 C19 C24 C23 176.59(9)
C20 C19 C24 C25 -179.55(10)
P2 C19 C24 C25 -2.99(13)
C22 C23 C24 C19 0.97(19)
C22 C23 C24 C25 -179.50(11)
C19 C24 C25 O3 -2.32(14)
C23 C24 C25 O3 178.12(11)
C19 C24 C25 C26 -120.55(11)
C23 C24 C25 C26 59.88(16)
C19 C24 C25 C27 116.64(12)
C23 C24 C25 C27 -62.93(16)
O3 C25 C26 F13 -61.94(13)
C24 C25 C26 F13 57.64(13)
C27 C25 C26 F13 -179.87(10)
O3 C25 C26 F15 57.24(13)
C24 C25 C26 F15 176.82(10)
C27 C25 C26 F15 -60.69(14)
O3 C25 C26 F14 178.53(10)
C24 C25 C26 F14 -61.89(14)
C27 C25 C26 F14 60.61(14)
O3 C25 C27 F18 -55.96(15)
C24 C25 C27 F18 -175.79(11)
C26 C25 C27 F18 61.49(15)
O3 C25 C27 F16 63.56(14)
C24 C25 C27 F16 -56.28(14)
C26 C25 C27 F16 -179.00(11)
O3 C25 C27 F17 -177.12(11)
C24 C25 C27 F17 63.05(15)
C26 C25 C27 F17 -59.68(15)
C24 C25 O3 P2 7.05(12)
C26 C25 O3 P2 127.26(9)
C27 C25 O3 P2 -113.15(10)
O4 P2 O3 C25 -96.70(9)
C19 P2 O3 C25 -7.28(9)
O4 P2 C28 C33 -0.79(9)
C19 P2 C28 C33 -89.55(10)
O4 P2 C28 C29 178.83(12)
C19 P2 C28 C29 90.07(12)
C33 C28 C29 C30 2.37(19)
P2 C28 C29 C30 -177.24(10)
C28 C29 C30 C31 -0.8(2)
C29 C30 C31 C32 -1.5(2)
C30 C31 C32 C33 2.2(2)
C29 C28 C33 C32 -1.62(18)
P2 C28 C33 C32 178.03(10)
C29 C28 C33 C34 178.31(11)
P2 C28 C33 C34 -2.04(13)
C31 C32 C33 C28 -0.66(19)
C31 C32 C33 C34 179.41(12)
C28 C33 C34 O4 4.84(14)
C32 C33 C34 O4 -175.23(11)
C28 C33 C34 C36 124.93(11)
C32 C33 C34 C36 -55.14(16)
C28 C33 C34 C35 -114.43(12)
C32 C33 C34 C35 65.50(16)
O4 C34 C35 F19 -56.07(14)
C33 C34 C35 F19 64.32(13)
C36 C34 C35 F19 -173.29(11)
O4 C34 C35 F21 63.18(14)
C33 C34 C35 F21 -176.44(10)
C36 C34 C35 F21 -54.05(14)
O4 C34 C35 F20 -175.49(11)
C33 C34 C35 F20 -55.10(14)
C36 C34 C35 F20 67.28(14)
O4 C34 C36 F23 -48.27(14)
C33 C34 C36 F23 -169.74(10)
C35 C34 C36 F23 69.30(13)
O4 C34 C36 F24 70.70(13)
C33 C34 C36 F24 -50.77(14)
C35 C34 C36 F24 -171.73(11)
O4 C34 C36 F22 -169.55(10)
C33 C34 C36 F22 68.98(13)
C35 C34 C36 F22 -51.97(14)
C33 C34 O4 P2 -5.62(12)
C36 C34 O4 P2 -127.98(9)
C35 C34 O4 P2 114.21(9)
O3 P2 O4 C34 -173.62(8)
C28 P2 O4 C34 3.85(9)
C19 P2 O4 C34 100.89(9)
C43 N1 C37 C38 59.65(18)
C41 N1 C37 C38 -179.94(16)
C39 N1 C37 C38 -58.48(19)
C37 N1 C39 C40 -53.3(2)
C43 N1 C39 C40 -174.21(18)
C41 N1 C39 C40 65.6(2)
C37 N1 C41 C42 -173.40(17)
C43 N1 C41 C42 -52.6(2)
C39 N1 C41 C42 65.1(2)
C37 N1 C43 C44 55.56(17)
C41 N1 C43 C44 -62.61(16)
C39 N1 C43 C44 176.67(14)
C47 N2 C45 C46 55.68(17)
C51 N2 C45 C46 175.41(14)
C49 N2 C45 C46 -63.87(17)
C45 N2 C47 C48 53.36(17)
C51 N2 C47 C48 -66.29(16)
C49 N2 C47 C48 173.09(13)
C45 N2 C49 C50 -168.90(13)
C47 N2 C49 C50 69.46(16)
C51 N2 C49 C50 -49.71(16)
C45 N2 C51 C52 62.66(15)
C47 N2 C51 C52 -175.67(12)
C49 N2 C51 C52 -56.65(15)
